data_7224299
loop_
_publ_author_name
'B\"oserle, Ji\<r\'i'
'Alonso, Mercedes'
'Jambor, Roman'
'R\%u\<zi\<cka, Ale\<s'
'Dost\'al, Libor'

_publ_section_title
;
 Synthesis and reactivity of a germylene stabilized by a boraguanidinate
 ligand
;
_journal_issue 23
_journal_name_full 'RSC Adv.'
_journal_page_first 19377
_journal_paper_doi 10.1039/C6RA01187J
_journal_volume 6
_journal_year 2016
_chemical_formula_moiety 'C48 H68 B Ge N5, C6 H14'
_chemical_formula_sum 'C54 H82 B Ge N5'
_chemical_formula_weight 884.64
_chemical_name_systematic
;
 ?
;
_space_group_crystal_system triclinic
_space_group_IT_number 2
_space_group_name_Hall '-P 1'
_space_group_name_H-M_alt 'P -1'
_symmetry_space_group_name_Hall '-P 1'
_symmetry_space_group_name_H-M 'P -1'
_atom_sites_solution_hydrogens difmap
_audit_creation_method SHELXL-97
_audit_update_record
;
2015-07-20 deposited with the CCDC.
2016-02-05 downloaded from the CCDC.
;
_cell_angle_alpha 101.799(6)
_cell_angle_beta 95.207(8)
_cell_angle_gamma 98.138(5)
_cell_formula_units_Z 4
_cell_length_a 12.4100(12)
_cell_length_b 15.9710(5)
_cell_length_c 26.276(3)
_cell_measurement_reflns_used 90223
_cell_measurement_temperature 150(1)
_cell_measurement_theta_max 27.5
_cell_measurement_theta_min 1
_cell_volume 5007.9(8)
_computing_cell_refinement 'COLLECT and DENZO'
_computing_data_collection 'COLLECT (Hooft, 1998) and DENZO (Otwinowski & Minor, 1997)'
_computing_data_reduction 'COLLECT and DENZO'
_computing_molecular_graphics 'PLATON (Spek, 2003)'
_computing_publication_material 'SHELXL-97 (Sheldrick, 2008)'
_computing_structure_refinement 'SHELXL-2013 (Sheldrick, 2013)'
_computing_structure_solution 'SIR92 (Altomare et al., 1994)'
_diffrn_ambient_temperature 150(1)
_diffrn_detector_area_resol_mean 9.091
_diffrn_measured_fraction_theta_full 0.986
_diffrn_measured_fraction_theta_max 0.981
_diffrn_measurement_device_type 'Bruker Nonius KappaCCD area detector'
_diffrn_measurement_method '\f and \w scans to fill the Ewald sphere'
_diffrn_radiation_monochromator graphite
_diffrn_radiation_source 'fine-focus sealed tube'
_diffrn_radiation_type MoK\a
_diffrn_radiation_wavelength 0.71073
_diffrn_reflns_av_R_equivalents 0.0467
_diffrn_reflns_av_unetI/netI 0.0366
_diffrn_reflns_laue_measured_fraction_full 0.986
_diffrn_reflns_laue_measured_fraction_max 0.981
_diffrn_reflns_limit_h_max 16
_diffrn_reflns_limit_h_min -16
_diffrn_reflns_limit_k_max 20
_diffrn_reflns_limit_k_min -20
_diffrn_reflns_limit_l_max 34
_diffrn_reflns_limit_l_min -34
_diffrn_reflns_number 90026
_diffrn_reflns_point_group_measured_fraction_full 0.986
_diffrn_reflns_point_group_measured_fraction_max 0.981
_diffrn_reflns_theta_full 25.242
_diffrn_reflns_theta_max 27.130
_diffrn_reflns_theta_min 2.745
_diffrn_standards_number 0
_exptl_absorpt_coefficient_mu 0.652
_exptl_absorpt_correction_T_max 0.923
_exptl_absorpt_correction_T_min 0.793
_exptl_absorpt_correction_type integration
_exptl_absorpt_process_details
;
Gaussian integration (Coppens, 1970)
;
_exptl_crystal_colour 'light yellow'
_exptl_crystal_density_diffrn 1.173
_exptl_crystal_description block
_exptl_crystal_F_000 1912
_exptl_crystal_size_max 0.53
_exptl_crystal_size_mid 0.40
_exptl_crystal_size_min 0.19
_refine_diff_density_max 1.030
_refine_diff_density_min -0.588
_refine_diff_density_rms 0.066
_refine_ls_extinction_method none
_refine_ls_goodness_of_fit_ref 1.087
_refine_ls_hydrogen_treatment constr
_refine_ls_matrix_type full
_refine_ls_number_parameters 991
_refine_ls_number_reflns 21719
_refine_ls_number_restraints 0
_refine_ls_restrained_S_all 1.087
_refine_ls_R_factor_all 0.0658
_refine_ls_R_factor_gt 0.0449
_refine_ls_shift/su_max 0.002
_refine_ls_shift/su_mean 0.000
_refine_ls_structure_factor_coef Fsqd
_refine_ls_weighting_details 'w=1/[\s^2^(Fo^2^)+(0.0384P)^2^+6.2452P] where P=(Fo^2^+2Fc^2^)/3'
_refine_ls_weighting_scheme calc
_refine_ls_wR_factor_gt 0.1020
_refine_ls_wR_factor_ref 0.1155
_reflns_Friedel_coverage 0.000
_reflns_number_gt 17098
_reflns_number_total 21719
_reflns_threshold_expression 'I > 2\s(I)'
_cod_data_source_file c6ra01187j2.cif
_cod_data_source_block shelxl
_cod_database_code 7224299
_shelx_space_group_comment
;
The symmetry employed for this shelxl refinement is uniquely defined
by the following loop, which should always be used as a source of
symmetry information in preference to the above space-group names.
They are only intended as comments.
;

loop_
_space_group_symop_operation_xyz
'x, y, z'
'-x, -y, -z'

loop_
_atom_site_label
_atom_site_type_symbol
_atom_site_fract_x
_atom_site_fract_y
_atom_site_fract_z
_atom_site_U_iso_or_equiv
_atom_site_adp_type
_atom_site_occupancy
_atom_site_site_symmetry_order
_atom_site_calc_flag
_atom_site_refinement_flags_posn
_atom_site_refinement_flags_adp
Ge1 Ge 0.78629(2) 0.56158(2) 0.19931(2) 0.01779(6) Uani 1 1 d . .
Ge2 Ge 0.28185(2) 0.17660(2) 0.38401(2) 0.01600(6) Uani 1 1 d . .
N9 N 0.24914(16) 0.24691(12) 0.44359(7) 0.0206(4) Uani 1 1 d . .
N5 N 0.87390(16) 0.52228(12) 0.24644(7) 0.0202(4) Uani 1 1 d . .
N10 N 0.37184(16) 0.12929(12) 0.42596(7) 0.0202(4) Uani 1 1 d . .
C145 C 0.6777(2) 0.26036(19) 0.41036(11) 0.0365(6) Uani 1 1 d . .
145A H 0.7477 0.2434 0.4175 0.044 Uiso 1 1 d R U
145B H 0.6856 0.3225 0.4185 0.044 Uiso 1 1 d R U
145C H 0.6504 0.2386 0.3740 0.044 Uiso 1 1 d R U
N7 N 0.33470(16) 0.19947(12) 0.32320(7) 0.0197(4) Uani 1 1 d . .
N2 N 0.81041(17) 0.66023(12) 0.17273(7) 0.0217(4) Uani 1 1 d . .
N6 N 0.19909(17) 0.14825(13) 0.23780(8) 0.0244(4) Uani 1 1 d . .
N8 N 0.16511(16) 0.12902(12) 0.33171(7) 0.0194(4) Uani 1 1 d . .
C123 C 0.3091(2) 0.23102(16) 0.48790(9) 0.0242(5) Uani 1 1 d . .
H123 H 0.3049 0.2616 0.5216 0.029 Uiso 1 1 d R U
C23 C 0.8033(2) 0.39528(15) 0.18400(9) 0.0249(5) Uani 1 1 d . .
H23 H 0.7929 0.3358 0.1704 0.030 Uiso 1 1 d R U
N4 N 0.75783(17) 0.45208(12) 0.15635(7) 0.0234(4) Uani 1 1 d . .
N3 N 0.67241(17) 0.62109(12) 0.21994(7) 0.0223(4) Uani 1 1 d . .
C137 C 0.45949(19) 0.08103(15) 0.41525(9) 0.0211(5) Uani 1 1 d . .
N1 N 0.66284(18) 0.75994(13) 0.18238(8) 0.0260(4) Uani 1 1 d . .
C124 C 0.3714(2) 0.16999(16) 0.47878(9) 0.0247(5) Uani 1 1 d . .
H124 H 0.4130 0.1551 0.5058 0.030 Uiso 1 1 d R U
C37 C 0.9530(2) 0.56791(14) 0.29017(9) 0.0209(5) Uani 1 1 d . .
C126 C 0.0662(2) 0.24784(15) 0.47190(9) 0.0215(5) Uani 1 1 d . .
C138 C 0.5681(2) 0.12475(15) 0.42647(9) 0.0230(5) Uani 1 1 d . .
C125 C 0.15620(19) 0.28935(15) 0.45260(8) 0.0200(5) Uani 1 1 d . .
C7 C 0.8853(2) 0.68924(15) 0.13964(9) 0.0240(5) Uani 1 1 d . .
C116 C -0.0059(2) 0.18995(17) 0.32610(9) 0.0264(5) Uani 1 1 d . .
C130 C 0.1589(2) 0.37376(15) 0.44398(9) 0.0233(5) Uani 1 1 d . .
C20 C 0.5258(2) 0.57847(17) 0.27079(10) 0.0285(5) Uani 1 1 d . .
C112 C 0.4954(2) 0.29435(16) 0.30818(10) 0.0255(5) Uani 1 1 d . .
C15 C 0.6210(2) 0.63425(15) 0.26660(9) 0.0229(5) Uani 1 1 d . .
C115 C 0.04897(19) 0.12044(15) 0.33195(9) 0.0217(5) Uani 1 1 d . .
C39 C 1.1341(2) 0.64384(16) 0.32568(11) 0.0298(6) Uani 1 1 d . .
H39 H 1.2057 0.6646 0.3211 0.036 Uiso 1 1 d R U
C129 C 0.0675(2) 0.41362(16) 0.45324(10) 0.0293(6) Uani 1 1 d . .
H129 H 0.0672 0.4690 0.4473 0.035 Uiso 1 1 d R U
C46 C 0.8101(2) 0.53872(17) 0.35152(9) 0.0272(5) Uani 1 1 d . .
H46 H 0.7577 0.5314 0.3201 0.033 Uiso 1 1 d R U
C24 C 0.8621(2) 0.43132(15) 0.23017(9) 0.0237(5) Uani 1 1 d . .
H24 H 0.8935 0.3981 0.2508 0.028 Uiso 1 1 d R U
C42 C 0.9208(2) 0.58022(15) 0.34103(9) 0.0226(5) Uani 1 1 d . .
C120 C -0.0110(2) 0.04110(16) 0.33569(9) 0.0263(5) Uani 1 1 d . .
C14 C 1.0058(2) 0.77386(16) 0.22207(11) 0.0313(6) Uani 1 1 d . .
H14A H 1.0784 0.8067 0.2318 0.038 Uiso 1 1 d R U
H14B H 0.9990 0.7252 0.2384 0.038 Uiso 1 1 d R U
H14C H 0.9530 0.8100 0.2334 0.038 Uiso 1 1 d R U
C41 C 0.9970(2) 0.62770(16) 0.38271(10) 0.0300(6) Uani 1 1 d . .
H41 H 0.9769 0.6376 0.4164 0.036 Uiso 1 1 d R U
C16 C 0.6637(2) 0.70523(16) 0.30841(10) 0.0272(5) Uani 1 1 d . .
C127 C -0.0220(2) 0.29143(17) 0.48067(9) 0.0262(5) Uani 1 1 d . .
H127 H -0.0822 0.2650 0.4935 0.031 Uiso 1 1 d R U
C25 C 0.7443(2) 0.42658(15) 0.09985(9) 0.0259(5) Uani 1 1 d . .
C107 C 0.43965(19) 0.20998(15) 0.30526(9) 0.0211(5) Uani 1 1 d . .
C142 C 0.4350(2) -0.00908(15) 0.39711(10) 0.0249(5) Uani 1 1 d . .
C143 C 0.5970(2) 0.22314(16) 0.44393(10) 0.0277(5) Uani 1 1 d . .
H143 H 0.5294 0.2474 0.4395 0.033 Uiso 1 1 d R U
C8 C 0.8599(2) 0.66875(16) 0.08495(10) 0.0308(6) Uani 1 1 d . .
C128 C -0.0221(2) 0.37303(17) 0.47094(10) 0.0305(6) Uani 1 1 d . .
H128 H -0.0827 0.4005 0.4762 0.037 Uiso 1 1 d R U
C26 C 0.6378(2) 0.41163(17) 0.07271(10) 0.0314(6) Uani 1 1 d . .
C40 C 1.1017(2) 0.66055(17) 0.37508(11) 0.0339(6) Uani 1 1 d . .
H40 H 1.1506 0.6938 0.4032 0.041 Uiso 1 1 d R U
C19 C 0.4706(2) 0.59893(19) 0.31458(11) 0.0357(6) Uani 1 1 d . .
H19 H 0.4063 0.5631 0.3171 0.043 Uiso 1 1 d R U
C141 C 0.5220(2) -0.05531(17) 0.39168(11) 0.0329(6) Uani 1 1 d . .
H141 H 0.5075 -0.1152 0.3796 0.039 Uiso 1 1 d R U
C139 C 0.6517(2) 0.07526(18) 0.42084(11) 0.0321(6) Uani 1 1 d . .
H139 H 0.7244 0.1026 0.4288 0.039 Uiso 1 1 d R U
C21 C 0.7718(2) 0.76115(17) 0.30879(10) 0.0330(6) Uani 1 1 d . .
H21A H 0.7653 0.7950 0.2827 0.040 Uiso 1 1 d R U
H21B H 0.8267 0.7252 0.3013 0.040 Uiso 1 1 d R U
H21C H 0.7925 0.7991 0.3427 0.040 Uiso 1 1 d R U
C132 C -0.0498(2) 0.10166(18) 0.46634(11) 0.0359(6) Uani 1 1 d . .
132A H -0.1022 0.1232 0.4882 0.043 Uiso 1 1 d R U
132B H -0.0450 0.0431 0.4688 0.043 Uiso 1 1 d R U
132C H -0.0727 0.1029 0.4307 0.043 Uiso 1 1 d R U
C144 C 0.6452(3) 0.25209(19) 0.50186(11) 0.0385(7) Uani 1 1 d . .
144A H 0.5924 0.2324 0.5232 0.046 Uiso 1 1 d R U
144B H 0.6627 0.3142 0.5113 0.046 Uiso 1 1 d R U
144C H 0.7105 0.2277 0.5073 0.046 Uiso 1 1 d R U
C30 C 0.8361(2) 0.41519(16) 0.07304(10) 0.0306(6) Uani 1 1 d . .
C17 C 0.6052(3) 0.72289(18) 0.35107(10) 0.0346(6) Uani 1 1 d . .
H17 H 0.6323 0.7703 0.3784 0.041 Uiso 1 1 d R U
C38 C 1.0616(2) 0.59694(15) 0.28241(9) 0.0242(5) Uani 1 1 d . .
C11 C 1.0611(3) 0.76924(17) 0.13210(12) 0.0383(7) Uani 1 1 d . .
H11 H 1.1281 0.8025 0.1476 0.046 Uiso 1 1 d R U
C28 C 0.7151(3) 0.37473(19) -0.00863(11) 0.0452(8) Uani 1 1 d . .
H28 H 0.7054 0.3580 -0.0450 0.054 Uiso 1 1 d R U
C108 C 0.4835(2) 0.13793(17) 0.28084(9) 0.0268(5) Uani 1 1 d . .
C34 C 0.9522(2) 0.42837(17) 0.10003(10) 0.0317(6) Uani 1 1 d . .
H34 H 0.9514 0.4538 0.1372 0.038 Uiso 1 1 d R U
C146 C 0.3170(2) -0.05475(16) 0.38556(11) 0.0305(6) Uani 1 1 d . .
H146 H 0.2740 -0.0164 0.3709 0.037 Uiso 1 1 d R U
C119 C -0.1250(2) 0.03124(19) 0.33136(10) 0.0342(6) Uani 1 1 d . .
H119 H -0.1651 -0.0218 0.3328 0.041 Uiso 1 1 d R U
B2 B 0.2292(2) 0.15734(16) 0.29217(10) 0.0205(5) Uani 1 1 d . .
C117 C -0.1203(2) 0.1771(2) 0.32304(10) 0.0356(6) Uani 1 1 d . .
H117 H -0.1574 0.2228 0.3197 0.043 Uiso 1 1 d R U
C121 C 0.0529(2) 0.27550(17) 0.32043(11) 0.0330(6) Uani 1 1 d . .
121A H 0.0544 0.2752 0.2839 0.040 Uiso 1 1 d R U
121B H 0.1266 0.2852 0.3376 0.040 Uiso 1 1 d R U
121C H 0.0154 0.3210 0.3361 0.040 Uiso 1 1 d R U
C12 C 0.9852(2) 0.74207(16) 0.16352(10) 0.0277(5) Uani 1 1 d . .
C109 C 0.5801(2) 0.1521(2) 0.25807(11) 0.0350(6) Uani 1 1 d . .
H109 H 0.6101 0.1046 0.2423 0.042 Uiso 1 1 d R U
C131 C 0.0625(2) 0.15854(16) 0.48453(10) 0.0258(5) Uani 1 1 d . .
H131 H 0.1173 0.1298 0.4663 0.031 Uiso 1 1 d R U
C22 C 0.4825(2) 0.49862(19) 0.22913(11) 0.0373(6) Uani 1 1 d . .
H22A H 0.4216 0.4657 0.2402 0.045 Uiso 1 1 d R U
H22B H 0.5392 0.4640 0.2231 0.045 Uiso 1 1 d R U
H22C H 0.4588 0.5151 0.1973 0.045 Uiso 1 1 d R U
C134 C 0.2594(2) 0.41954(17) 0.42674(11) 0.0324(6) Uani 1 1 d . .
H134 H 0.2895 0.3759 0.4027 0.039 Uiso 1 1 d R U
B1 B 0.7111(2) 0.68834(17) 0.19158(10) 0.0223(5) Uani 1 1 d . .
C113 C 0.4276(3) 0.04621(17) 0.27672(11) 0.0349(6) Uani 1 1 d . .
113A H 0.4080 0.0179 0.2405 0.042 Uiso 1 1 d R U
113B H 0.3627 0.0470 0.2939 0.042 Uiso 1 1 d R U
113C H 0.4766 0.0154 0.2931 0.042 Uiso 1 1 d R U
C111 C 0.5896(2) 0.30472(19) 0.28359(10) 0.0317(6) Uani 1 1 d . .
H111 H 0.6245 0.3604 0.2840 0.038 Uiso 1 1 d R U
C118 C -0.1790(2) 0.0984(2) 0.32476(11) 0.0397(7) Uani 1 1 d . .
H118 H -0.2552 0.0905 0.3217 0.048 Uiso 1 1 d R U
C114 C 0.4541(2) 0.37192(17) 0.33677(12) 0.0359(6) Uani 1 1 d . .
114A H 0.3795 0.3706 0.3229 0.043 Uiso 1 1 d R U
114B H 0.4986 0.4236 0.3324 0.043 Uiso 1 1 d R U
114C H 0.4577 0.3715 0.3734 0.043 Uiso 1 1 d R U
C1 C 0.7295(2) 0.83340(18) 0.16734(12) 0.0367(6) Uani 1 1 d . .
H1 H 0.8058 0.8236 0.1710 0.044 Uiso 1 1 d R U
C133 C 0.0902(3) 0.16522(18) 0.54359(10) 0.0367(7) Uani 1 1 d . .
133A H 0.1610 0.2001 0.5557 0.044 Uiso 1 1 d R U
133B H 0.0910 0.1083 0.5501 0.044 Uiso 1 1 d R U
133C H 0.0358 0.1914 0.5620 0.044 Uiso 1 1 d R U
C10 C 1.0381(3) 0.74763(19) 0.07839(13) 0.0462(8) Uani 1 1 d . .
H10 H 1.0900 0.7657 0.0578 0.055 Uiso 1 1 d R U
C18 C 0.5082(3) 0.6707(2) 0.35377(11) 0.0401(7) Uani 1 1 d . .
H18 H 0.4687 0.6843 0.3820 0.048 Uiso 1 1 d R U
C43 C 1.1038(2) 0.57302(17) 0.22952(10) 0.0303(6) Uani 1 1 d . .
H43 H 1.0437 0.5703 0.2020 0.036 Uiso 1 1 d R U
C104 C 0.1094(3) 0.0835(2) 0.20557(14) 0.0505(9) Uani 1 1 d . .
H104 H 0.1341 0.0820 0.1711 0.061 Uiso 1 1 d R U
C101 C 0.2656(3) 0.20308(19) 0.20894(11) 0.0365(6) Uani 1 1 d . .
H101 H 0.3209 0.2411 0.2359 0.044 Uiso 1 1 d R U
C140 C 0.6289(2) -0.01379(19) 0.40385(12) 0.0369(6) Uani 1 1 d . .
H140 H 0.6859 -0.0458 0.4006 0.044 Uiso 1 1 d R U
C135 C 0.2367(3) 0.48983(19) 0.39766(13) 0.0451(8) Uani 1 1 d . .
135A H 0.1787 0.4662 0.3694 0.054 Uiso 1 1 d R U
135B H 0.3018 0.5107 0.3839 0.054 Uiso 1 1 d R U
135C H 0.2151 0.5369 0.4214 0.054 Uiso 1 1 d R U
C48 C 0.8179(3) 0.44922(17) 0.36242(11) 0.0364(6) Uani 1 1 d . .
H48A H 0.8366 0.4127 0.3318 0.044 Uiso 1 1 d R U
H48B H 0.7488 0.4239 0.3709 0.044 Uiso 1 1 d R U
H48C H 0.8737 0.4548 0.3913 0.044 Uiso 1 1 d R U
C45 C 1.1370(3) 0.48289(19) 0.22301(12) 0.0401(7) Uani 1 1 d . .
H45A H 1.1928 0.4833 0.2509 0.048 Uiso 1 1 d R U
H45B H 1.1648 0.4678 0.1900 0.048 Uiso 1 1 d R U
H45C H 1.0741 0.4411 0.2241 0.048 Uiso 1 1 d R U
C4 C 0.5444(2) 0.7650(2) 0.18062(12) 0.0383(7) Uani 1 1 d . .
H4 H 0.5339 0.8103 0.1614 0.046 Uiso 1 1 d R U
C122 C 0.0458(2) -0.03187(17) 0.34558(12) 0.0351(6) Uani 1 1 d . .
122A H 0.0977 -0.0420 0.3210 0.042 Uiso 1 1 d R U
122B H -0.0074 -0.0834 0.3415 0.042 Uiso 1 1 d R U
122C H 0.0835 -0.0169 0.3806 0.042 Uiso 1 1 d R U
C13 C 0.7524(3) 0.61797(18) 0.05809(10) 0.0390(7) Uani 1 1 d . .
H13A H 0.7304 0.6402 0.0282 0.047 Uiso 1 1 d R U
H13B H 0.6981 0.6228 0.0818 0.047 Uiso 1 1 d R U
H13C H 0.7597 0.5582 0.0469 0.047 Uiso 1 1 d R U
C35 C 1.0317(3) 0.4899(2) 0.07845(12) 0.0413(7) Uani 1 1 d . .
H35A H 1.0347 0.4663 0.0420 0.050 Uiso 1 1 d R U
H35B H 1.1034 0.4973 0.0975 0.050 Uiso 1 1 d R U
H35C H 1.0074 0.5451 0.0823 0.050 Uiso 1 1 d R U
C9 C 0.9385(3) 0.69978(18) 0.05526(11) 0.0425(8) Uani 1 1 d . .
H9 H 0.9230 0.6874 0.0190 0.051 Uiso 1 1 d R U
C44 C 1.2012(2) 0.6364(2) 0.22129(13) 0.0404(7) Uani 1 1 d . .
H44A H 1.1846 0.6942 0.2286 0.048 Uiso 1 1 d R U
H44B H 1.2163 0.6212 0.1857 0.048 Uiso 1 1 d R U
H44C H 1.2643 0.6335 0.2445 0.048 Uiso 1 1 d R U
C136 C 0.3472(3) 0.4578(2) 0.47351(14) 0.0529(9) Uani 1 1 d . .
136A H 0.3196 0.5002 0.4982 0.063 Uiso 1 1 d R U
136B H 0.4116 0.4850 0.4618 0.063 Uiso 1 1 d R U
136C H 0.3655 0.4125 0.4900 0.063 Uiso 1 1 d R U
C110 C 0.6316(2) 0.2342(2) 0.25851(11) 0.0386(7) Uani 1 1 d . .
H110 H 0.6943 0.2421 0.2420 0.046 Uiso 1 1 d R U
C31 C 0.5395(2) 0.4209(2) 0.10201(11) 0.0397(7) Uani 1 1 d . .
H31 H 0.5637 0.4673 0.1333 0.048 Uiso 1 1 d R U
C105 C 0.0014(3) 0.1094(2) 0.19549(14) 0.0539(9) Uani 1 1 d . .
105A H -0.0420 0.0676 0.1669 0.065 Uiso 1 1 d R U
105B H 0.0114 0.1653 0.1867 0.065 Uiso 1 1 d R U
105C H -0.0355 0.1124 0.2262 0.065 Uiso 1 1 d R U
C103 C 0.3311(3) 0.1559(2) 0.17026(13) 0.0517(9) Uani 1 1 d . .
103A H 0.3650 0.1151 0.1857 0.062 Uiso 1 1 d R U
103B H 0.3866 0.1968 0.1613 0.062 Uiso 1 1 d R U
103C H 0.2832 0.1257 0.1392 0.062 Uiso 1 1 d R U
C47 C 0.7657(3) 0.5923(2) 0.39790(11) 0.0400(7) Uani 1 1 d . .
H47A H 0.8075 0.5899 0.4300 0.048 Uiso 1 1 d R U
H47B H 0.6902 0.5691 0.3982 0.048 Uiso 1 1 d R U
H47C H 0.7717 0.6514 0.3945 0.048 Uiso 1 1 d R U
C29 C 0.8186(3) 0.38909(19) 0.01824(10) 0.0393(7) Uani 1 1 d . .
H29 H 0.8782 0.3813 -0.0003 0.047 Uiso 1 1 d R U
C27 C 0.6256(3) 0.38544(19) 0.01814(11) 0.0416(7) Uani 1 1 d . .
H27 H 0.5559 0.3750 -0.0005 0.050 Uiso 1 1 d R U
C36 C 0.9920(3) 0.34048(19) 0.09620(12) 0.0422(7) Uani 1 1 d . .
H36A H 0.9463 0.3049 0.1138 0.051 Uiso 1 1 d R U
H36B H 1.0665 0.3498 0.1124 0.051 Uiso 1 1 d R U
H36C H 0.9880 0.3120 0.0600 0.051 Uiso 1 1 d R U
C148 C 0.3003(3) -0.14020(19) 0.34532(16) 0.0558(9) Uani 1 1 d . .
148A H 0.3295 -0.1311 0.3139 0.067 Uiso 1 1 d R U
148B H 0.2233 -0.1628 0.3373 0.067 Uiso 1 1 d R U
148C H 0.3374 -0.1808 0.3594 0.067 Uiso 1 1 d R U
C6 C 0.4743(3) 0.6839(2) 0.14755(14) 0.0533(9) Uani 1 1 d . .
H6A H 0.4994 0.6708 0.1138 0.064 Uiso 1 1 d R U
H6B H 0.3994 0.6928 0.1434 0.064 Uiso 1 1 d R U
H6C H 0.4794 0.6365 0.1645 0.064 Uiso 1 1 d R U
C32 C 0.4443(3) 0.4468(3) 0.07155(15) 0.0719(12) Uani 1 1 d . .
H32A H 0.4701 0.4971 0.0586 0.086 Uiso 1 1 d R U
H32B H 0.3898 0.4599 0.0943 0.086 Uiso 1 1 d R U
H32C H 0.4127 0.3999 0.0426 0.086 Uiso 1 1 d R U
C147 C 0.2728(3) -0.0669(2) 0.43652(14) 0.0519(9) Uani 1 1 d . .
147A H 0.3172 -0.1002 0.4536 0.062 Uiso 1 1 d R U
147B H 0.1986 -0.0970 0.4288 0.062 Uiso 1 1 d R U
147C H 0.2748 -0.0113 0.4592 0.062 Uiso 1 1 d R U
C5 C 0.5020(3) 0.7943(3) 0.23231(13) 0.0553(9) Uani 1 1 d . .
H5A H 0.4974 0.7482 0.2508 0.066 Uiso 1 1 d R U
H5B H 0.4306 0.8095 0.2261 0.066 Uiso 1 1 d R U
H5C H 0.5513 0.8439 0.2529 0.066 Uiso 1 1 d R U
C3 C 0.7008(3) 0.8393(2) 0.11095(13) 0.0541(9) Uani 1 1 d . .
H3A H 0.7037 0.7847 0.0881 0.065 Uiso 1 1 d R U
H3B H 0.7527 0.8838 0.1028 0.065 Uiso 1 1 d R U
H3C H 0.6283 0.8532 0.1062 0.065 Uiso 1 1 d R U
C2 C 0.7260(3) 0.9202(2) 0.20416(14) 0.0573(10) Uani 1 1 d . .
H2A H 0.6540 0.9350 0.1995 0.069 Uiso 1 1 d R U
H2B H 0.7788 0.9644 0.1964 0.069 Uiso 1 1 d R U
H2C H 0.7430 0.9156 0.2398 0.069 Uiso 1 1 d R U
C106 C 0.1131(4) -0.0047(2) 0.2087(2) 0.0792(14) Uani 1 1 d . .
106A H 0.1878 -0.0147 0.2102 0.095 Uiso 1 1 d R U
106B H 0.0707 -0.0428 0.1783 0.095 Uiso 1 1 d R U
106C H 0.0833 -0.0158 0.2396 0.095 Uiso 1 1 d R U
C102 C 0.2059(3) 0.2641(2) 0.18606(17) 0.0603(10) Uani 1 1 d . .
102A H 0.1494 0.2312 0.1591 0.072 Uiso 1 1 d R U
102B H 0.2560 0.3011 0.1713 0.072 Uiso 1 1 d R U
102C H 0.1733 0.2988 0.2128 0.072 Uiso 1 1 d R U
C33 C 0.5041(3) 0.3382(2) 0.12081(16) 0.0650(11) Uani 1 1 d . .
H33A H 0.4860 0.2900 0.0912 0.078 Uiso 1 1 d R U
H33B H 0.4410 0.3444 0.1389 0.078 Uiso 1 1 d R U
H33C H 0.5628 0.3282 0.1441 0.078 Uiso 1 1 d R U

loop_
_atom_site_aniso_label
_atom_site_aniso_U_11
_atom_site_aniso_U_22
_atom_site_aniso_U_33
_atom_site_aniso_U_23
_atom_site_aniso_U_13
_atom_site_aniso_U_12
Ge1 0.02113(13) 0.01705(11) 0.01490(11) 0.00334(9) 0.00167(9) 0.00274(9)
Ge2 0.01653(12) 0.01470(11) 0.01784(11) 0.00426(9) 0.00283(9) 0.00471(9)
N9 0.0215(10) 0.0244(10) 0.0192(9) 0.0046(8) 0.0047(8) 0.0132(8)
N5 0.0247(10) 0.0173(9) 0.0179(9) 0.0038(7) -0.0012(8) 0.0039(8)
N10 0.0210(10) 0.0213(9) 0.0219(9) 0.0072(8) 0.0048(8) 0.0103(8)
C145 0.0300(15) 0.0393(15) 0.0406(15) 0.0180(13) -0.0014(12) -0.0027(12)
N7 0.0198(10) 0.0200(9) 0.0205(9) 0.0056(7) 0.0044(8) 0.0037(8)
N2 0.0261(11) 0.0200(9) 0.0208(9) 0.0077(8) 0.0037(8) 0.0048(8)
N6 0.0282(11) 0.0233(10) 0.0215(10) 0.0044(8) 0.0007(8) 0.0056(9)
N8 0.0173(10) 0.0199(9) 0.0200(9) 0.0024(7) 0.0012(7) 0.0029(8)
C123 0.0257(13) 0.0317(13) 0.0162(10) 0.0035(9) 0.0014(9) 0.0114(10)
C23 0.0353(14) 0.0172(11) 0.0220(11) 0.0046(9) 0.0040(10) 0.0030(10)
N4 0.0319(11) 0.0196(9) 0.0169(9) 0.0025(7) 0.0006(8) 0.0025(8)
N3 0.0258(11) 0.0223(10) 0.0204(9) 0.0061(8) 0.0039(8) 0.0073(8)
C137 0.0219(12) 0.0232(11) 0.0236(11) 0.0110(9) 0.0058(9) 0.0110(9)
N1 0.0288(11) 0.0261(10) 0.0260(10) 0.0094(8) 0.0034(9) 0.0091(9)
C124 0.0256(13) 0.0340(13) 0.0184(11) 0.0107(10) 0.0017(9) 0.0109(11)
C37 0.0266(12) 0.0158(10) 0.0201(11) 0.0039(8) -0.0020(9) 0.0057(9)
C126 0.0237(12) 0.0230(11) 0.0168(10) 0.0014(9) -0.0003(9) 0.0061(10)
C138 0.0220(12) 0.0262(12) 0.0248(12) 0.0110(10) 0.0046(10) 0.0078(10)
C125 0.0226(12) 0.0214(11) 0.0155(10) 0.0007(8) -0.0002(9) 0.0083(9)
C7 0.0313(13) 0.0187(11) 0.0255(12) 0.0079(9) 0.0098(10) 0.0076(10)
C116 0.0254(13) 0.0334(13) 0.0197(11) 0.0017(10) 0.0010(10) 0.0094(11)
C130 0.0290(13) 0.0216(11) 0.0198(11) 0.0035(9) 0.0019(10) 0.0086(10)
C20 0.0283(14) 0.0336(13) 0.0292(13) 0.0147(11) 0.0078(11) 0.0103(11)
C112 0.0221(12) 0.0297(13) 0.0265(12) 0.0120(10) 0.0012(10) 0.0030(10)
C15 0.0251(13) 0.0263(12) 0.0240(11) 0.0120(10) 0.0086(10) 0.0134(10)
C115 0.0191(12) 0.0269(12) 0.0177(10) 0.0015(9) 0.0021(9) 0.0041(9)
C39 0.0252(13) 0.0234(12) 0.0384(14) 0.0076(11) -0.0046(11) 0.0001(10)
C129 0.0396(15) 0.0252(12) 0.0250(12) 0.0031(10) 0.0005(11) 0.0172(11)
C46 0.0309(14) 0.0325(13) 0.0185(11) 0.0078(10) 0.0000(10) 0.0051(11)
C24 0.0337(14) 0.0182(11) 0.0207(11) 0.0072(9) 0.0037(10) 0.0046(10)
C42 0.0282(13) 0.0205(11) 0.0200(11) 0.0059(9) -0.0016(9) 0.0079(10)
C120 0.0242(13) 0.0312(13) 0.0208(11) 0.0025(10) 0.0021(10) 0.0004(10)
C14 0.0297(14) 0.0225(12) 0.0386(14) 0.0032(11) 0.0001(11) 0.0015(11)
C41 0.0411(16) 0.0271(13) 0.0195(11) 0.0030(10) -0.0036(11) 0.0060(11)
C16 0.0352(14) 0.0276(12) 0.0243(12) 0.0104(10) 0.0068(11) 0.0148(11)
C127 0.0212(12) 0.0362(14) 0.0194(11) 0.0004(10) 0.0018(9) 0.0076(10)
C25 0.0407(15) 0.0194(11) 0.0150(10) 0.0017(9) -0.0003(10) 0.0017(10)
C107 0.0184(11) 0.0289(12) 0.0186(10) 0.0102(9) 0.0023(9) 0.0049(9)
C142 0.0244(13) 0.0236(12) 0.0317(13) 0.0122(10) 0.0085(10) 0.0086(10)
C143 0.0232(13) 0.0271(12) 0.0344(13) 0.0115(11) 0.0018(11) 0.0035(10)
C8 0.0464(17) 0.0234(12) 0.0250(12) 0.0062(10) 0.0084(11) 0.0106(12)
C128 0.0317(14) 0.0377(14) 0.0239(12) -0.0006(11) 0.0031(11) 0.0224(12)
C26 0.0413(16) 0.0258(13) 0.0227(12) 0.0030(10) -0.0033(11) -0.0006(11)
C40 0.0370(15) 0.0246(13) 0.0327(14) -0.0012(11) -0.0125(12) 0.0023(11)
C19 0.0334(15) 0.0430(16) 0.0421(16) 0.0228(13) 0.0193(13) 0.0153(13)
C141 0.0392(16) 0.0209(12) 0.0445(15) 0.0102(11) 0.0119(13) 0.0160(11)
C139 0.0197(13) 0.0401(15) 0.0407(15) 0.0146(12) 0.0054(11) 0.0095(11)
C21 0.0438(16) 0.0309(13) 0.0226(12) 0.0042(10) 0.0004(11) 0.0057(12)
C132 0.0331(15) 0.0339(14) 0.0354(14) 0.0018(12) 0.0050(12) -0.0038(12)
C144 0.0420(17) 0.0344(15) 0.0351(15) 0.0049(12) -0.0013(13) 0.0004(13)
C30 0.0464(16) 0.0234(12) 0.0224(12) 0.0045(10) 0.0053(11) 0.0072(11)
C17 0.0502(18) 0.0339(14) 0.0273(13) 0.0102(11) 0.0125(12) 0.0226(13)
C38 0.0279(13) 0.0184(11) 0.0266(12) 0.0065(9) 0.0002(10) 0.0048(10)
C11 0.0382(16) 0.0240(13) 0.0552(18) 0.0084(12) 0.0218(14) 0.0038(12)
C28 0.074(2) 0.0397(16) 0.0171(12) 0.0005(11) -0.0010(14) 0.0053(16)
C108 0.0291(14) 0.0313(13) 0.0236(12) 0.0084(10) 0.0059(10) 0.0114(11)
C34 0.0421(16) 0.0312(13) 0.0243(12) 0.0051(10) 0.0107(11) 0.0117(12)
C146 0.0278(14) 0.0231(12) 0.0442(15) 0.0136(11) 0.0079(12) 0.0047(10)
C119 0.0241(13) 0.0450(16) 0.0291(13) 0.0057(12) 0.0027(11) -0.0052(12)
B2 0.0226(13) 0.0154(11) 0.0244(13) 0.0038(10) 0.0034(10) 0.0063(10)
C117 0.0261(14) 0.0511(17) 0.0305(14) 0.0038(12) 0.0006(11) 0.0185(13)
C121 0.0358(15) 0.0273(13) 0.0358(14) 0.0032(11) -0.0018(12) 0.0144(11)
C12 0.0315(14) 0.0205(11) 0.0337(13) 0.0066(10) 0.0112(11) 0.0073(10)
C109 0.0313(15) 0.0497(17) 0.0309(14) 0.0125(12) 0.0100(11) 0.0208(13)
C131 0.0265(13) 0.0240(12) 0.0255(12) 0.0033(10) 0.0021(10) 0.0034(10)
C22 0.0324(15) 0.0391(15) 0.0414(16) 0.0135(13) 0.0095(12) -0.0006(12)
C134 0.0398(16) 0.0244(13) 0.0359(14) 0.0111(11) 0.0083(12) 0.0059(11)
B1 0.0269(14) 0.0232(13) 0.0165(12) 0.0032(10) 0.0014(10) 0.0054(11)
C113 0.0493(18) 0.0281(13) 0.0332(14) 0.0093(11) 0.0147(13) 0.0168(12)
C111 0.0219(13) 0.0418(15) 0.0333(14) 0.0189(12) 0.0022(11) -0.0028(11)
C118 0.0188(13) 0.065(2) 0.0337(15) 0.0066(14) 0.0014(11) 0.0076(13)
C114 0.0356(15) 0.0244(13) 0.0464(16) 0.0091(12) 0.0056(13) -0.0014(11)
C1 0.0376(16) 0.0324(14) 0.0480(17) 0.0201(13) 0.0100(13) 0.0123(12)
C133 0.0498(18) 0.0283(13) 0.0312(14) 0.0115(11) -0.0018(13) 0.0003(12)
C10 0.064(2) 0.0286(14) 0.0543(19) 0.0129(13) 0.0389(17) 0.0084(14)
C18 0.0522(19) 0.0466(17) 0.0341(15) 0.0160(13) 0.0238(14) 0.0282(15)
C43 0.0267(14) 0.0322(14) 0.0326(14) 0.0073(11) 0.0039(11) 0.0065(11)
C104 0.056(2) 0.0335(16) 0.0493(19) -0.0031(14) -0.0251(16) 0.0041(15)
C101 0.0475(17) 0.0392(15) 0.0294(14) 0.0159(12) 0.0104(12) 0.0137(13)
C140 0.0315(15) 0.0371(15) 0.0509(17) 0.0163(13) 0.0123(13) 0.0207(12)
C135 0.060(2) 0.0330(15) 0.0469(17) 0.0194(13) 0.0104(15) 0.0059(14)
C48 0.0432(17) 0.0309(14) 0.0356(14) 0.0135(12) 0.0026(13) -0.0005(12)
C45 0.0393(17) 0.0352(15) 0.0466(17) 0.0044(13) 0.0127(14) 0.0113(13)
C4 0.0352(16) 0.0449(16) 0.0422(16) 0.0172(13) 0.0066(13) 0.0196(13)
C122 0.0318(15) 0.0288(13) 0.0447(16) 0.0117(12) 0.0066(12) -0.0016(11)
C13 0.061(2) 0.0326(14) 0.0227(13) 0.0072(11) -0.0024(13) 0.0077(14)
C35 0.0439(18) 0.0431(17) 0.0416(16) 0.0133(13) 0.0137(14) 0.0120(14)
C9 0.073(2) 0.0323(15) 0.0289(14) 0.0104(12) 0.0241(15) 0.0131(15)
C44 0.0327(16) 0.0441(17) 0.0494(17) 0.0160(14) 0.0149(13) 0.0085(13)
C136 0.0436(19) 0.054(2) 0.057(2) 0.0214(17) -0.0049(16) -0.0117(16)
C110 0.0233(14) 0.066(2) 0.0334(14) 0.0223(14) 0.0093(11) 0.0089(13)
C31 0.0350(16) 0.0461(17) 0.0311(14) 0.0057(12) -0.0071(12) -0.0045(13)
C105 0.0382(18) 0.056(2) 0.054(2) -0.0073(16) -0.0092(15) 0.0012(16)
C103 0.068(2) 0.057(2) 0.0453(18) 0.0274(16) 0.0278(17) 0.0244(18)
C47 0.0456(18) 0.0511(18) 0.0289(14) 0.0127(13) 0.0109(13) 0.0172(14)
C29 0.060(2) 0.0377(15) 0.0206(12) 0.0026(11) 0.0106(13) 0.0114(14)
C27 0.0551(19) 0.0369(15) 0.0255(13) 0.0033(12) -0.0108(13) -0.0022(14)
C36 0.055(2) 0.0410(16) 0.0378(16) 0.0133(13) 0.0136(14) 0.0184(15)
C148 0.0450(19) 0.0255(15) 0.088(3) -0.0018(16) 0.0042(18) 0.0005(14)
C6 0.0332(17) 0.070(2) 0.056(2) 0.0193(18) -0.0046(15) 0.0053(16)
C32 0.051(2) 0.111(4) 0.048(2) 0.006(2) -0.0101(18) 0.022(2)
C147 0.0406(18) 0.061(2) 0.065(2) 0.0386(18) 0.0133(16) 0.0027(16)
C5 0.056(2) 0.074(2) 0.051(2) 0.0249(18) 0.0211(17) 0.0392(19)
C3 0.085(3) 0.0448(18) 0.0463(18) 0.0272(15) 0.0237(18) 0.0225(18)
C2 0.080(3) 0.0289(16) 0.059(2) 0.0126(15) -0.0078(19) 0.0032(16)
C106 0.061(3) 0.0330(18) 0.129(4) -0.004(2) 0.002(3) -0.0046(17)
C102 0.060(2) 0.052(2) 0.087(3) 0.041(2) 0.028(2) 0.0192(18)
C33 0.062(2) 0.054(2) 0.070(3) 0.0074(19) 0.018(2) -0.0142(19)

loop_
_atom_type_symbol
_atom_type_description
_atom_type_scat_dispersion_real
_atom_type_scat_dispersion_imag
_atom_type_scat_source
C C 0.0033 0.0016 'International Tables Vol C Tables 4.2.6.8 and 6.1.1.4'
H H 0.0000 0.0000 'International Tables Vol C Tables 4.2.6.8 and 6.1.1.4'
N N 0.0061 0.0033 'International Tables Vol C Tables 4.2.6.8 and 6.1.1.4'
B B 0.0013 0.0007 'International Tables Vol C Tables 4.2.6.8 and 6.1.1.4'
Ge Ge 0.1547 1.8001 'International Tables Vol C Tables 4.2.6.8 and 6.1.1.4'

loop_
_exptl_crystal_face_index_h
_exptl_crystal_face_index_k
_exptl_crystal_face_index_l
_exptl_crystal_face_perp_dist
0 0 -1 0.094
0 0 1 0.071
0 -1 0 0.112
0 1 0 0.173
-1 1 0 0.156
1 -1 0 0.109

loop_
_geom_angle_atom_site_label_1
_geom_angle_atom_site_label_2
_geom_angle_atom_site_label_3
_geom_angle
N5 Ge1 N4 89.95(9)
N5 Ge1 N2 130.34(9)
N4 Ge1 N2 121.82(9)
N5 Ge1 N3 121.55(9)
N4 Ge1 N3 121.25(9)
N2 Ge1 N3 76.16(9)
N5 Ge1 B1 139.82(9)
N4 Ge1 B1 129.88(9)
N2 Ge1 B1 37.89(9)
N3 Ge1 B1 38.34(9)
N10 Ge2 N9 88.77(8)
N10 Ge2 N8 133.30(9)
N9 Ge2 N8 116.20(9)
N10 Ge2 N7 116.37(9)
N9 Ge2 N7 132.92(8)
N8 Ge2 N7 76.00(8)
N10 Ge2 B2 136.20(9)
N9 Ge2 B2 135.03(9)
N8 Ge2 B2 37.96(9)
N7 Ge2 B2 38.04(9)
C123 N9 C125 116.77(18)
C123 N9 Ge2 109.17(15)
C125 N9 Ge2 130.73(15)
C24 N5 C37 120.15(19)
C24 N5 Ge1 108.12(15)
C37 N5 Ge1 131.42(15)
C124 N10 C137 115.79(19)
C124 N10 Ge2 109.30(15)
C137 N10 Ge2 132.20(15)
C143 C145 145A 109.5
C143 C145 145B 109.5
145A C145 145B 109.5
C143 C145 145C 109.4
145A C145 145C 109.5
145B C145 145C 109.5
C107 N7 B2 127.48(19)
C107 N7 Ge2 135.45(15)
B2 N7 Ge2 90.60(14)
C7 N2 B1 134.2(2)
C7 N2 Ge1 133.75(16)
B1 N2 Ge1 91.29(14)
B2 N6 C104 125.1(2)
B2 N6 C101 119.2(2)
C104 N6 C101 115.6(2)
C115 N8 B2 127.34(19)
C115 N8 Ge2 132.12(15)
B2 N8 Ge2 90.81(14)
C124 C123 N9 116.3(2)
C124 C123 H123 121.9
N9 C123 H123 121.8
C24 C23 N4 116.7(2)
C24 C23 H23 121.6
N4 C23 H23 121.6
C23 N4 C25 116.72(19)
C23 N4 Ge1 107.65(15)
C25 N4 Ge1 129.53(16)
C15 N3 B1 126.2(2)
C15 N3 Ge1 133.07(16)
B1 N3 Ge1 89.91(15)
C142 C137 C138 121.6(2)
C142 C137 N10 119.3(2)
C138 C137 N10 119.0(2)
B1 N1 C1 120.2(2)
B1 N1 C4 125.2(2)
C1 N1 C4 114.3(2)
C123 C124 N10 116.5(2)
C123 C124 H124 121.7
N10 C124 H124 121.8
C38 C37 C42 120.9(2)
C38 C37 N5 120.3(2)
C42 C37 N5 118.8(2)
C127 C126 C125 118.1(2)
C127 C126 C131 119.0(2)
C125 C126 C131 122.9(2)
C139 C138 C137 117.8(2)
C139 C138 C143 119.5(2)
C137 C138 C143 122.7(2)
C126 C125 C130 121.2(2)
C126 C125 N9 119.7(2)
C130 C125 N9 119.1(2)
C8 C7 C12 120.5(2)
C8 C7 N2 121.5(2)
C12 C7 N2 118.0(2)
C117 C116 C115 118.6(2)
C117 C116 C121 118.7(2)
C115 C116 C121 122.6(2)
C129 C130 C125 117.9(2)
C129 C130 C134 121.7(2)
C125 C130 C134 120.4(2)
C19 C20 C15 118.8(3)
C19 C20 C22 120.0(2)
C15 C20 C22 121.2(2)
C111 C112 C107 119.0(2)
C111 C112 C114 120.1(2)
C107 C112 C114 120.8(2)
C20 C15 C16 119.4(2)
C20 C15 N3 120.5(2)
C16 C15 N3 120.1(2)
C120 C115 C116 120.0(2)
C120 C115 N8 119.6(2)
C116 C115 N8 120.3(2)
C40 C39 C38 121.2(2)
C40 C39 H39 119.4
C38 C39 H39 119.4
C128 C129 C130 121.5(2)
C128 C129 H129 119.2
C130 C129 H129 119.2
C42 C46 C48 109.6(2)
C42 C46 C47 113.4(2)
C48 C46 C47 108.4(2)
C42 C46 H46 108.4
C48 C46 H46 108.4
C47 C46 H46 108.5
C23 C24 N5 116.7(2)
C23 C24 H24 121.6
N5 C24 H24 121.7
C41 C42 C37 118.0(2)
C41 C42 C46 119.8(2)
C37 C42 C46 122.1(2)
C119 C120 C115 119.1(2)
C119 C120 C122 119.8(2)
C115 C120 C122 121.1(2)
C12 C14 H14A 109.5
C12 C14 H14B 109.5
H14A C14 H14B 109.5
C12 C14 H14C 109.4
H14A C14 H14C 109.5
H14B C14 H14C 109.5
C40 C41 C42 121.4(2)
C40 C41 H41 119.3
C42 C41 H41 119.3
C17 C16 C15 119.2(3)
C17 C16 C21 119.0(2)
C15 C16 C21 121.8(2)
C128 C127 C126 121.5(2)
C128 C127 H127 119.3
C126 C127 H127 119.2
C30 C25 C26 121.2(2)
C30 C25 N4 120.1(2)
C26 C25 N4 118.7(2)
C108 C107 C112 119.8(2)
C108 C107 N7 120.9(2)
C112 C107 N7 119.1(2)
C141 C142 C137 118.1(2)
C141 C142 C146 121.3(2)
C137 C142 C146 120.5(2)
C138 C143 C145 111.4(2)
C138 C143 C144 112.0(2)
C145 C143 C144 109.3(2)
C138 C143 H143 108.0
C145 C143 H143 108.0
C144 C143 H143 108.0
C9 C8 C7 117.8(3)
C9 C8 C13 119.7(2)
C7 C8 C13 122.4(2)
C129 C128 C127 119.9(2)
C129 C128 H128 120.0
C127 C128 H128 120.1
C27 C26 C25 118.2(3)
C27 C26 C31 121.1(3)
C25 C26 C31 120.7(2)
C41 C40 C39 120.0(2)
C41 C40 H40 120.1
C39 C40 H40 119.9
C18 C19 C20 121.8(3)
C18 C19 H19 118.9
C20 C19 H19 119.3
C140 C141 C142 121.0(2)
C140 C141 H141 119.5
C142 C141 H141 119.5
C140 C139 C138 121.3(3)
C140 C139 H139 119.3
C138 C139 H139 119.4
C16 C21 H21A 109.6
C16 C21 H21B 109.6
H21A C21 H21B 109.5
C16 C21 H21C 109.2
H21A C21 H21C 109.5
H21B C21 H21C 109.5
C131 C132 132A 109.4
C131 C132 132B 109.5
132A C132 132B 109.5
C131 C132 132C 109.5
132A C132 132C 109.5
132B C132 132C 109.5
C143 C144 144A 109.5
C143 C144 144B 109.6
144A C144 144B 109.5
C143 C144 144C 109.4
144A C144 144C 109.5
144B C144 144C 109.5
C29 C30 C25 118.0(3)
C29 C30 C34 118.3(3)
C25 C30 C34 123.7(2)
C18 C17 C16 121.2(3)
C18 C17 H17 119.3
C16 C17 H17 119.5
C39 C38 C37 118.2(2)
C39 C38 C43 119.3(2)
C37 C38 C43 122.3(2)
C10 C11 C12 120.8(3)
C10 C11 H11 119.7
C12 C11 H11 119.5
C29 C28 C27 120.2(3)
C29 C28 H28 119.9
C27 C28 H28 119.9
C109 C108 C107 118.7(2)
C109 C108 C113 119.1(2)
C107 C108 C113 122.2(2)
C30 C34 C35 112.7(2)
C30 C34 C36 110.2(2)
C35 C34 C36 110.4(2)
C30 C34 H34 107.8
C35 C34 H34 107.9
C36 C34 H34 107.7
C142 C146 C148 113.8(2)
C142 C146 C147 110.0(2)
C148 C146 C147 111.2(3)
C142 C146 H146 107.2
C148 C146 H146 107.0
C147 C146 H146 107.3
C118 C119 C120 121.1(3)
C118 C119 H119 119.5
C120 C119 H119 119.4
N6 B2 N8 129.8(2)
N6 B2 N7 127.6(2)
N8 B2 N7 102.58(19)
N6 B2 Ge2 178.49(19)
N8 B2 Ge2 51.22(11)
N7 B2 Ge2 51.36(11)
C118 C117 C116 121.3(3)
C118 C117 H117 119.3
C116 C117 H117 119.4
C116 C121 121A 109.4
C116 C121 121B 109.5
121A C121 121B 109.5
C116 C121 121C 109.5
121A C121 121C 109.5
121B C121 121C 109.5
C11 C12 C7 119.1(2)
C11 C12 C14 120.4(2)
C7 C12 C14 120.4(2)
C110 C109 C108 121.6(3)
C110 C109 H109 119.3
C108 C109 H109 119.1
C126 C131 C132 112.1(2)
C126 C131 C133 111.5(2)
C132 C131 C133 108.4(2)
C126 C131 H131 108.3
C132 C131 H131 108.3
C133 C131 H131 108.1
C20 C22 H22A 109.5
C20 C22 H22B 109.6
H22A C22 H22B 109.5
C20 C22 H22C 109.3
H22A C22 H22C 109.5
H22B C22 H22C 109.5
C130 C134 C135 114.1(2)
C130 C134 C136 110.5(2)
C135 C134 C136 109.8(2)
C130 C134 H134 107.5
C135 C134 H134 107.4
C136 C134 H134 107.3
N1 B1 N2 128.0(2)
N1 B1 N3 129.5(2)
N2 B1 N3 102.5(2)
N1 B1 Ge1 174.97(19)
N2 B1 Ge1 50.81(11)
N3 B1 Ge1 51.75(12)
C108 C113 113A 109.5
C108 C113 113B 109.4
113A C113 113B 109.5
C108 C113 113C 109.5
113A C113 113C 109.5
113B C113 113C 109.5
C110 C111 C112 121.3(2)
C110 C111 H111 119.5
C112 C111 H111 119.2
C117 C118 C119 119.9(3)
C117 C118 H118 120.2
C119 C118 H118 119.9
C112 C114 114A 109.4
C112 C114 114B 109.3
114A C114 114B 109.5
C112 C114 114C 109.7
114A C114 114C 109.5
114B C114 114C 109.5
N1 C1 C3 113.9(3)
N1 C1 C2 112.3(3)
C3 C1 C2 109.9(2)
N1 C1 H1 106.6
C3 C1 H1 107.0
C2 C1 H1 106.7
C131 C133 133A 109.7
C131 C133 133B 109.5
133A C133 133B 109.5
C131 C133 133C 109.3
133A C133 133C 109.5
133B C133 133C 109.5
C9 C10 C11 120.0(3)
C9 C10 H10 120.1
C11 C10 H10 119.9
C19 C18 C17 119.3(3)
C19 C18 H18 120.4
C17 C18 H18 120.3
C44 C43 C38 114.7(2)
C44 C43 C45 108.3(2)
C38 C43 C45 109.3(2)
C44 C43 H43 108.1
C38 C43 H43 108.1
C45 C43 H43 108.2
C106 C104 N6 115.3(3)
C106 C104 C105 118.5(3)
N6 C104 C105 118.7(3)
C106 C104 H104 99.2
N6 C104 H104 99.1
C105 C104 H104 99.2
N6 C101 C102 114.8(3)
N6 C101 C103 115.6(2)
C102 C101 C103 111.7(3)
N6 C101 H101 104.5
C102 C101 H101 104.1
C103 C101 H101 104.5
C141 C140 C139 120.1(3)
C141 C140 H140 119.9
C139 C140 H140 120.0
C134 C135 135A 109.4
C134 C135 135B 109.6
135A C135 135B 109.5
C134 C135 135C 109.4
135A C135 135C 109.5
135B C135 135C 109.5
C46 C48 H48A 109.1
C46 C48 H48B 109.8
H48A C48 H48B 109.5
C46 C48 H48C 109.4
H48A C48 H48C 109.5
H48B C48 H48C 109.5
C43 C45 H45A 109.5
C43 C45 H45B 109.6
H45A C45 H45B 109.5
C43 C45 H45C 109.3
H45A C45 H45C 109.5
H45B C45 H45C 109.5
N1 C4 C6 112.0(2)
N1 C4 C5 116.9(3)
C6 C4 C5 112.2(3)
N1 C4 H4 104.9
C6 C4 H4 104.7
C5 C4 H4 104.7
C120 C122 122A 109.4
C120 C122 122B 109.5
122A C122 122B 109.5
C120 C122 122C 109.5
122A C122 122C 109.5
122B C122 122C 109.5
C8 C13 H13A 109.4
C8 C13 H13B 109.6
H13A C13 H13B 109.5
C8 C13 H13C 109.4
H13A C13 H13C 109.5
H13B C13 H13C 109.5
C34 C35 H35A 109.7
C34 C35 H35B 109.3
H35A C35 H35B 109.5
C34 C35 H35C 109.4
H35A C35 H35C 109.5
H35B C35 H35C 109.5
C10 C9 C8 121.7(3)
C10 C9 H9 119.1
C8 C9 H9 119.2
C43 C44 H44A 109.6
C43 C44 H44B 109.5
H44A C44 H44B 109.5
C43 C44 H44C 109.3
H44A C44 H44C 109.5
H44B C44 H44C 109.5
C134 C136 136A 109.3
C134 C136 136B 109.6
136A C136 136B 109.5
C134 C136 136C 109.5
136A C136 136C 109.5
136B C136 136C 109.5
C109 C110 C111 119.4(3)
C109 C110 H110 120.2
C111 C110 H110 120.4
C26 C31 C32 114.1(3)
C26 C31 C33 109.8(3)
C32 C31 C33 111.7(3)
C26 C31 H31 106.7
C32 C31 H31 107.1
C33 C31 H31 107.0
C104 C105 105A 109.5
C104 C105 105B 109.3
105A C105 105B 109.5
C104 C105 105C 109.6
105A C105 105C 109.5
105B C105 105C 109.5
C101 C103 103A 109.3
C101 C103 103B 109.7
103A C103 103B 109.5
C101 C103 103C 109.5
103A C103 103C 109.5
103B C103 103C 109.5
C46 C47 H47A 109.5
C46 C47 H47B 109.4
H47A C47 H47B 109.5
C46 C47 H47C 109.5
H47A C47 H47C 109.5
H47B C47 H47C 109.5
C28 C29 C30 121.3(3)
C28 C29 H29 119.4
C30 C29 H29 119.4
C28 C27 C26 121.2(3)
C28 C27 H27 119.3
C26 C27 H27 119.5
C34 C36 H36A 109.5
C34 C36 H36B 109.5
H36A C36 H36B 109.5
C34 C36 H36C 109.4
H36A C36 H36C 109.5
H36B C36 H36C 109.5
C146 C148 148A 109.7
C146 C148 148B 109.4
148A C148 148B 109.5
C146 C148 148C 109.2
148A C148 148C 109.5
148B C148 148C 109.5
C4 C6 H6A 109.6
C4 C6 H6B 109.4
H6A C6 H6B 109.5
C4 C6 H6C 109.4
H6A C6 H6C 109.5
H6B C6 H6C 109.5
C31 C32 H32A 109.6
C31 C32 H32B 109.2
H32A C32 H32B 109.5
C31 C32 H32C 109.6
H32A C32 H32C 109.5
H32B C32 H32C 109.5
C146 C147 147A 109.6
C146 C147 147B 109.4
147A C147 147B 109.5
C146 C147 147C 109.4
147A C147 147C 109.5
147B C147 147C 109.5
C4 C5 H5A 109.4
C4 C5 H5B 109.6
H5A C5 H5B 109.5
C4 C5 H5C 109.4
H5A C5 H5C 109.5
H5B C5 H5C 109.5
C1 C3 H3A 109.3
C1 C3 H3B 109.3
H3A C3 H3B 109.5
C1 C3 H3C 109.8
H3A C3 H3C 109.5
H3B C3 H3C 109.5
C1 C2 H2A 109.6
C1 C2 H2B 109.4
H2A C2 H2B 109.5
C1 C2 H2C 109.4
H2A C2 H2C 109.5
H2B C2 H2C 109.5
C104 C106 106A 109.6
C104 C106 106B 109.2
106A C106 106B 109.5
C104 C106 106C 109.6
106A C106 106C 109.5
106B C106 106C 109.5
C101 C102 102A 109.0
C101 C102 102B 109.7
102A C102 102B 109.5
C101 C102 102C 109.8
102A C102 102C 109.5
102B C102 102C 109.5
C31 C33 H33A 109.5
C31 C33 H33B 109.2
H33A C33 H33B 109.5
C31 C33 H33C 109.7
H33A C33 H33C 109.5
H33B C33 H33C 109.5

loop_
_geom_bond_atom_site_label_1
_geom_bond_atom_site_label_2
_geom_bond_distance
Ge1 N5 1.8376(19)
Ge1 N4 1.8447(19)
Ge1 N2 1.8477(19)
Ge1 N3 1.872(2)
Ge1 B1 2.383(3)
Ge2 N10 1.8409(19)
Ge2 N9 1.8444(19)
Ge2 N8 1.8613(19)
Ge2 N7 1.8649(19)
Ge2 B2 2.387(3)
N9 C123 1.411(3)
N9 C125 1.432(3)
N5 C24 1.410(3)
N5 C37 1.437(3)
N10 C124 1.408(3)
N10 C137 1.435(3)
C145 C143 1.530(4)
C145 145A 0.9599
C145 145B 0.9600
C145 145C 0.9601
N7 C107 1.424(3)
N7 B2 1.471(3)
N2 C7 1.422(3)
N2 B1 1.464(4)
N6 B2 1.416(3)
N6 C104 1.474(3)
N6 C101 1.484(3)
N8 C115 1.429(3)
N8 B2 1.469(3)
C123 C124 1.326(3)
C123 H123 0.9299
C23 C24 1.331(3)
C23 N4 1.418(3)
C23 H23 0.9300
N4 C25 1.444(3)
N3 C15 1.424(3)
N3 B1 1.478(3)
C137 C142 1.400(3)
C137 C138 1.403(3)
N1 B1 1.416(3)
N1 C1 1.480(3)
N1 C4 1.481(4)
C124 H124 0.9300
C37 C38 1.408(3)
C37 C42 1.413(3)
C126 C127 1.390(3)
C126 C125 1.406(3)
C126 C131 1.524(3)
C138 C139 1.391(4)
C138 C143 1.524(3)
C125 C130 1.408(3)
C7 C8 1.403(3)
C7 C12 1.411(4)
C116 C117 1.397(4)
C116 C115 1.409(3)
C116 C121 1.498(4)
C130 C129 1.394(4)
C130 C134 1.508(4)
C20 C19 1.397(4)
C20 C15 1.403(4)
C20 C22 1.497(4)
C112 C111 1.391(4)
C112 C107 1.409(3)
C112 C114 1.494(4)
C15 C16 1.410(4)
C115 C120 1.402(3)
C39 C40 1.379(4)
C39 C38 1.393(3)
C39 H39 0.9300
C129 C128 1.373(4)
C129 H129 0.9300
C46 C42 1.512(4)
C46 C48 1.529(4)
C46 C47 1.533(4)
C46 H46 0.9801
C24 H24 0.9301
C42 C41 1.393(3)
C120 C119 1.392(4)
C120 C122 1.498(4)
C14 C12 1.504(4)
C14 H14A 0.9600
C14 H14B 0.9600
C14 H14C 0.9601
C41 C40 1.378(4)
C41 H41 0.9299
C16 C17 1.392(4)
C16 C21 1.501(4)
C127 C128 1.378(4)
C127 H127 0.9300
C25 C30 1.407(4)
C25 C26 1.407(4)
C107 C108 1.404(3)
C142 C141 1.394(4)
C142 C146 1.514(4)
C143 C144 1.535(4)
C143 H143 0.9800
C8 C9 1.402(4)
C8 C13 1.492(4)
C128 H128 0.9300
C26 C27 1.397(4)
C26 C31 1.510(4)
C40 H40 0.9297
C19 C18 1.367(4)
C19 H19 0.9300
C141 C140 1.373(4)
C141 H141 0.9300
C139 C140 1.380(4)
C139 H139 0.9301
C21 H21A 0.9599
C21 H21B 0.9601
C21 H21C 0.9600
C132 C131 1.529(3)
C132 132A 0.9599
C132 132B 0.9600
C132 132C 0.9600
C144 144A 0.9600
C144 144B 0.9600
C144 144C 0.9601
C30 C29 1.402(4)
C30 C34 1.514(4)
C17 C18 1.381(4)
C17 H17 0.9300
C38 C43 1.524(4)
C11 C10 1.375(4)
C11 C12 1.389(4)
C11 H11 0.9300
C28 C29 1.373(5)
C28 C27 1.381(5)
C28 H28 0.9299
C108 C109 1.398(4)
C108 C113 1.507(4)
C34 C35 1.522(4)
C34 C36 1.540(4)
C34 H34 0.9800
C146 C148 1.521(4)
C146 C147 1.530(4)
C146 H146 0.9800
C119 C118 1.375(4)
C119 H119 0.9300
C117 C118 1.372(4)
C117 H117 0.9301
C121 121A 0.9599
C121 121B 0.9599
C121 121C 0.9600
C109 C110 1.372(4)
C109 H109 0.9298
C131 C133 1.537(3)
C131 H131 0.9799
C22 H22A 0.9601
C22 H22B 0.9599
C22 H22C 0.9601
C134 C135 1.525(4)
C134 C136 1.527(4)
C134 H134 0.9799
C113 113A 0.9599
C113 113B 0.9601
C113 113C 0.9600
C111 C110 1.379(4)
C111 H111 0.9301
C118 H118 0.9301
C114 114A 0.9601
C114 114B 0.9599
C114 114C 0.9601
C1 C3 1.517(4)
C1 C2 1.528(4)
C1 H1 0.9800
C133 133A 0.9601
C133 133B 0.9600
C133 133C 0.9600
C10 C9 1.374(5)
C10 H10 0.9302
C18 H18 0.9303
C43 C44 1.524(4)
C43 C45 1.534(4)
C43 H43 0.9800
C104 C106 1.436(5)
C104 C105 1.475(5)
C104 H104 0.9801
C101 C102 1.491(4)
C101 C103 1.507(4)
C101 H101 0.9801
C140 H140 0.9300
C135 135A 0.9600
C135 135B 0.9599
C135 135C 0.9600
C48 H48A 0.9600
C48 H48B 0.9600
C48 H48C 0.9600
C45 H45A 0.9600
C45 H45B 0.9601
C45 H45C 0.9600
C4 C6 1.507(5)
C4 C5 1.510(4)
C4 H4 0.9801
C122 122A 0.9597
C122 122B 0.9600
C122 122C 0.9601
C13 H13A 0.9602
C13 H13B 0.9599
C13 H13C 0.9600
C35 H35A 0.9599
C35 H35B 0.9601
C35 H35C 0.9600
C9 H9 0.9299
C44 H44A 0.9600
C44 H44B 0.9598
C44 H44C 0.9601
C136 136A 0.9599
C136 136B 0.9600
C136 136C 0.9600
C110 H110 0.9300
C31 C32 1.520(5)
C31 C33 1.523(5)
C31 H31 0.9800
C105 105A 0.9598
C105 105B 0.9600
C105 105C 0.9602
C103 103A 0.9601
C103 103B 0.9599
C103 103C 0.9599
C47 H47A 0.9601
C47 H47B 0.9600
C47 H47C 0.9600
C29 H29 0.9301
C27 H27 0.9299
C36 H36A 0.9599
C36 H36B 0.9600
C36 H36C 0.9599
C148 148A 0.9599
C148 148B 0.9599
C148 148C 0.9600
C6 H6A 0.9599
C6 H6B 0.9599
C6 H6C 0.9599
C32 H32A 0.9599
C32 H32B 0.9600
C32 H32C 0.9601
C147 147A 0.9600
C147 147B 0.9600
C147 147C 0.9600
C5 H5A 0.9601
C5 H5B 0.9601
C5 H5C 0.9599
C3 H3A 0.9600
C3 H3B 0.9600
C3 H3C 0.9603
C2 H2A 0.9600
C2 H2B 0.9600
C2 H2C 0.9600
C106 106A 0.9601
C106 106B 0.9599
C106 106C 0.9601
C102 102A 0.9601
C102 102B 0.9600
C102 102C 0.9600
C33 H33A 0.9599
C33 H33B 0.9601
C33 H33C 0.9600

loop_
_platon_squeeze_void_nr
_platon_squeeze_void_average_x
_platon_squeeze_void_average_y
_platon_squeeze_void_average_z
_platon_squeeze_void_volume
_platon_squeeze_void_count_electrons
_platon_squeeze_void_content
1 -0.013 0.000 0.000 799 183 ' '
2 0.492 0.392 0.547 10 3 ' '
3 0.508 0.608 0.453 10 3 ' '
